data_4113253
loop_
_publ_author_name
'Jianzhang Zhao'
'Matthew G. Davidson'
'Mary F. Mahon'
'Gabriele Kociok-K\"ohn'
'Tony D. James'

_publ_contact_author_address
;Department of Chemistry,
University of Bath,
Bath BA2 7AY UK
;
_publ_contact_author_email t.d.james@bath.ac.uk
_publ_contact_author_name 'Tony D James'
_publ_section_title
;
 An Enantioselective Fluorescent Sensor for Sugar Acids
;
_journal_name_full 'Journal of the American Chemical Society'
_journal_page_first 16179
_journal_page_last 16186
_journal_paper_doi 10.1021/ja046289s
_journal_volume 126
_journal_year 2004
_chemical_formula_sum 'C53 H56 B2 N2 O9'
_chemical_formula_weight 886.62
_chemical_name_systematic
;
 ?
;
_space_group_IT_number 154
_symmetry_cell_setting trigonal
_symmetry_space_group_name_Hall 'P 32 2"'
_symmetry_space_group_name_H-M 'P 32 2 1'
_atom_sites_solution_hydrogens geom
_atom_sites_solution_primary direct
_atom_sites_solution_secondary difmap
_audit_creation_method SHELXL-97
_cell_angle_alpha 90.00
_cell_angle_beta 90.00
_cell_angle_gamma 120.00
_cell_formula_units_Z 6
_cell_length_a 19.4347(3)
_cell_length_b 19.4347(3)
_cell_length_c 30.1815(5)
_cell_measurement_temperature 150(2)
_cell_volume 9872.5(3)
_computing_cell_refinement 'HKL Scalepack (Otwinowski & Minor 1997)'
_computing_data_reduction 'Denzo and Scalepack (otwinowski & Minor, 1997'
_computing_molecular_graphics 'ORTEX (P.McArdle, 1995)'
_computing_publication_material 'SHELXL-97/2 (Sheldrick,1997)'
_computing_structure_refinement 'SHELXL-97 (Sheldrick, 1997)'
_computing_structure_solution 'SHELXS-97 (Sheldrick, 1990)'
_diffrn_ambient_temperature 150(2)
_diffrn_measured_fraction_theta_full 0.992
_diffrn_measured_fraction_theta_max 0.992
_diffrn_measurement_device_type KappaCCD
_diffrn_measurement_method KappaCCD
_diffrn_radiation_monochromator graphite
_diffrn_radiation_source 'fine-focus sealed tube'
_diffrn_radiation_type MoK\a
_diffrn_radiation_wavelength 0.71070
_diffrn_reflns_av_R_equivalents 0.0351
_diffrn_reflns_av_sigmaI/netI 0.0516
_diffrn_reflns_limit_h_max 20
_diffrn_reflns_limit_h_min -20
_diffrn_reflns_limit_k_max 17
_diffrn_reflns_limit_k_min -17
_diffrn_reflns_limit_l_max 31
_diffrn_reflns_limit_l_min -32
_diffrn_reflns_number 16376
_diffrn_reflns_theta_full 22.45
_diffrn_reflns_theta_max 22.45
_diffrn_reflns_theta_min 3.59
_exptl_absorpt_coefficient_mu 0.060
_exptl_absorpt_correction_type none
_exptl_absorpt_process_details
;
 ?
;
_exptl_crystal_colour Colourless
_exptl_crystal_density_diffrn 0.895
_exptl_crystal_description Parallelepiped
_exptl_crystal_F_000 2820
_exptl_crystal_size_max 0.40
_exptl_crystal_size_mid 0.40
_exptl_crystal_size_min 0.35
_refine_diff_density_max 0.350
_refine_diff_density_min -0.265
_refine_diff_density_rms 0.062
_refine_ls_abs_structure_details 'Flack H D (1983), Acta Cryst. A39, 876-881'
_refine_ls_abs_structure_Flack 0.5(13)
_refine_ls_extinction_coef 0.0066(11)
_refine_ls_extinction_expression Fc^*^=kFc[1+0.001xFc^2^\l^3^/sin(2\q)]^-1/4^
_refine_ls_extinction_method SHELXL
_refine_ls_goodness_of_fit_ref 1.025
_refine_ls_hydrogen_treatment constr
_refine_ls_matrix_type full
_refine_ls_number_parameters 624
_refine_ls_number_reflns 8508
_refine_ls_number_restraints 0
_refine_ls_restrained_S_all 1.025
_refine_ls_R_factor_all 0.0843
_refine_ls_R_factor_gt 0.0690
_refine_ls_shift/su_max 0.000
_refine_ls_shift/su_mean 0.000
_refine_ls_structure_factor_coef Fsqd
_refine_ls_weighting_details 'calc w=1/[\s^2^(Fo^2^)+(0.1416P)^2^+0.0000P] where P=(Fo^2^+2Fc^2^)/3'
_refine_ls_weighting_scheme calc
_refine_ls_wR_factor_gt 0.1822
_refine_ls_wR_factor_ref 0.1927
_reflns_number_gt 6412
_reflns_number_total 8508
_reflns_threshold_expression >2sigma(I)
_cod_data_source_file ja046289s_s2.cif
_cod_data_source_block c:\word_f~1\papers\organic\tdj\nature\h04mgd10\proton~1\h04mgd10
_cod_database_code 4113253

loop_
_symmetry_equiv_pos_as_xyz
'x, y, z'
'-y, x-y, z+2/3'
'-x+y, -x, z+1/3'
'x-y, -y, -z+1/3'
'-x, -x+y, -z+2/3'
'y, x, -z'

loop_
_atom_site_label
_atom_site_type_symbol
_atom_site_fract_x
_atom_site_fract_y
_atom_site_fract_z
_atom_site_U_iso_or_equiv
_atom_site_adp_type
_atom_site_occupancy
_atom_site_symmetry_multiplicity
_atom_site_calc_flag
_atom_site_refinement_flags
O1 O 0.83332(17) 0.28502(19) 0.19014(9) 0.0697(8) Uani 1 1 d .
N1 N 0.99100(19) 0.3636(2) 0.18823(11) 0.0586(9) Uani 1 1 d .
H1 H 0.9396 0.3274 0.1973 0.070 Uiso 1 1 calc R
C1 C 1.0332(2) 0.4143(3) 0.22839(12) 0.0558(10) Uani 1 1 d .
H1A H 1.0541 0.3864 0.2465 0.067 Uiso 1 1 calc R
H1B H 1.0791 0.4649 0.2182 0.067 Uiso 1 1 calc R
B1 B 0.8018(3) 0.2837(3) 0.14678(16) 0.0627(13) Uani 1 1 d .
O2 O 0.74492(15) 0.47221(17) 0.23522(8) 0.0593(7) Uani 1 1 d .
N2 N 0.76194(18) 0.4800(2) 0.32386(10) 0.0533(8) Uani 1 1 d .
H2 H 0.7745 0.4981 0.2948 0.064 Uiso 1 1 calc R
C2 C 0.9832(3) 0.4133(3) 0.15182(13) 0.0598(11) Uani 1 1 d .
H2A H 0.9495 0.4347 0.1626 0.072 Uiso 1 1 calc R
H2B H 1.0364 0.4589 0.1451 0.072 Uiso 1 1 calc R
B2 B 0.6663(3) 0.4092(3) 0.22212(14) 0.0487(11) Uani 1 1 d .
O3 O 0.72906(18) 0.20404(17) 0.13954(10) 0.0674(8) Uani 1 1 d .
C3 C 1.0284(3) 0.3145(3) 0.17258(14) 0.0651(12) Uani 1 1 d .
H3 H 1.0024 0.2891 0.1439 0.078 Uiso 1 1 calc R
O4 O 0.5985(2) 0.1557(2) 0.13243(13) 0.0966(11) Uani 1 1 d .
C4 C 1.1163(3) 0.3679(3) 0.16337(15) 0.0729(13) Uani 1 1 d .
H4A H 1.1433 0.3957 0.1906 0.109 Uiso 1 1 calc R
H4B H 1.1235 0.4069 0.1406 0.109 Uiso 1 1 calc R
H4C H 1.1389 0.3356 0.1529 0.109 Uiso 1 1 calc R
O5 O 0.76980(16) 0.33936(16) 0.14232(8) 0.0587(7) Uani 1 1 d .
C5 C 0.7776(3) 0.2574(3) 0.22559(17) 0.0941(16) Uani 1 1 d .
H5A H 0.7506 0.2886 0.2266 0.141 Uiso 1 1 calc R
H5B H 0.8054 0.2634 0.2536 0.141 Uiso 1 1 calc R
H5C H 0.7383 0.2013 0.2209 0.141 Uiso 1 1 calc R
O6 O 0.64159(15) 0.43564(16) 0.18016(8) 0.0563(7) Uani 1 1 d .
C6 C 0.8380(2) 0.4913(2) 0.34481(12) 0.0531(10) Uani 1 1 d .
H6A H 0.8243 0.4584 0.3719 0.064 Uiso 1 1 calc R
H6B H 0.8712 0.5476 0.3538 0.064 Uiso 1 1 calc R
O7 O 0.66489(15) 0.33587(16) 0.20754(8) 0.0576(7) Uani 1 1 d .
C7 C 0.6977(2) 0.3939(2) 0.32122(13) 0.0585(11) Uani 1 1 d .
H7A H 0.7151 0.3662 0.3004 0.070 Uiso 1 1 calc R
H7B H 0.6916 0.3694 0.3508 0.070 Uiso 1 1 calc R
O8 O 0.61805(19) 0.3971(2) 0.10914(9) 0.0751(9) Uani 1 1 d .
C8 C 0.7343(2) 0.5331(2) 0.34693(12) 0.0553(10) Uani 1 1 d .
H8 H 0.6819 0.5194 0.3336 0.066 Uiso 1 1 calc R
O9 O 1.2715(3) 0.3731(3) 0.23883(14) 0.0475(12) Uani 0.50 1 d P
H9 H 1.2766 0.4160 0.2293 0.057 Uiso 0.50 1 calc PR
C9 C 0.7198(3) 0.5145(3) 0.39602(14) 0.0797(14) Uani 1 1 d .
H9A H 0.7669 0.5168 0.4094 0.120 Uiso 1 1 calc R
H9B H 0.6739 0.4612 0.4000 0.120 Uiso 1 1 calc R
H9C H 0.7093 0.5536 0.4104 0.120 Uiso 1 1 calc R
C72 C 1.3936(4) 0.5544(4) 0.2893(2) 0.050(2) Uani 0.50 1 d P
H72A H 1.4471 0.5623 0.2929 0.076 Uiso 0.50 1 calc PR
H72B H 1.3573 0.5136 0.3101 0.076 Uiso 0.50 1 calc PR
H72C H 1.3945 0.6045 0.2953 0.076 Uiso 0.50 1 calc PR
C10 C 0.8092(3) 0.4936(3) 0.20319(14) 0.0722(13) Uani 1 1 d .
H10A H 0.8211 0.4503 0.2010 0.108 Uiso 1 1 calc R
H10B H 0.8568 0.5422 0.2130 0.108 Uiso 1 1 calc R
H10C H 0.7928 0.5028 0.1741 0.108 Uiso 1 1 calc R
C11 C 0.9810(2) 0.4329(3) 0.25723(12) 0.0537(10) Uani 1 1 d .
C12 C 0.9875(2) 0.5092(2) 0.25475(11) 0.0471(9) Uani 1 1 d .
C13 C 1.0391(2) 0.5701(3) 0.22506(13) 0.0560(11) Uani 1 1 d .
H13 H 1.0707 0.5593 0.2054 0.067 Uiso 1 1 calc R
C14 C 1.0454(2) 0.6423(3) 0.22341(13) 0.0563(11) Uani 1 1 d .
H14 H 1.0797 0.6807 0.2025 0.068 Uiso 1 1 calc R
C15 C 1.0019(2) 0.6597(2) 0.25232(14) 0.0596(11) Uani 1 1 d .
H15 H 1.0074 0.7111 0.2514 0.071 Uiso 1 1 calc R
C16 C 0.9513(3) 0.6064(3) 0.28226(14) 0.0604(11) Uani 1 1 d .
H16 H 0.9226 0.6211 0.3019 0.072 Uiso 1 1 calc R
C17 C 0.9407(2) 0.5275(2) 0.28456(12) 0.0506(10) Uani 1 1 d .
C18 C 0.8866(2) 0.4692(2) 0.31420(12) 0.0497(10) Uani 1 1 d .
C19 C 0.8831(2) 0.3955(2) 0.31725(11) 0.0448(9) Uani 1 1 d .
C20 C 0.8339(2) 0.3369(3) 0.34891(13) 0.0573(11) Uani 1 1 d .
H20 H 0.8010 0.3474 0.3677 0.069 Uiso 1 1 calc R
C21 C 0.8324(3) 0.2672(3) 0.35315(14) 0.0651(12) Uani 1 1 d .
H21 H 0.7985 0.2293 0.3744 0.078 Uiso 1 1 calc R
C22 C 0.8817(3) 0.2507(3) 0.32581(15) 0.0657(12) Uani 1 1 d .
H22 H 0.8819 0.2022 0.3293 0.079 Uiso 1 1 calc R
C23 C 0.9281(3) 0.3032(3) 0.29505(14) 0.0593(11) Uani 1 1 d .
H23 H 0.9598 0.2905 0.2766 0.071 Uiso 1 1 calc R
C24 C 0.9315(2) 0.3775(2) 0.28910(12) 0.0512(10) Uani 1 1 d .
C25 C 0.6659(3) 0.2099(3) 0.13596(15) 0.0657(12) Uani 1 1 d .
C26 C 0.6872(2) 0.2956(2) 0.13372(13) 0.0548(10) Uani 1 1 d .
H26 H 0.6787 0.3070 0.1025 0.066 Uiso 1 1 calc R
C27 C 0.6375(2) 0.3169(3) 0.16390(12) 0.0555(10) Uani 1 1 d .
H27 H 0.5824 0.2702 0.1649 0.067 Uiso 1 1 calc R
C28 C 0.6320(2) 0.3874(2) 0.14711(14) 0.0552(10) Uani 1 1 d .
C31 C 0.8680(3) 0.3046(3) 0.10775(14) 0.0677(12) Uani 1 1 d .
C32 C 0.9476(3) 0.3666(3) 0.10997(12) 0.0632(12) Uani 1 1 d .
C33 C 0.9961(3) 0.3864(4) 0.07328(15) 0.0828(15) Uani 1 1 d .
H33 H 1.0489 0.4301 0.0747 0.099 Uiso 1 1 calc R
C34 C 0.9684(4) 0.3429(5) 0.03384(17) 0.103(2) Uani 1 1 d .
H34 H 1.0022 0.3560 0.0088 0.124 Uiso 1 1 calc R
C35 C 0.8937(4) 0.2827(5) 0.03223(18) 0.115(2) Uani 1 1 d .
H35 H 0.8752 0.2521 0.0059 0.138 Uiso 1 1 calc R
C36 C 0.8428(3) 0.2639(4) 0.06759(16) 0.0829(15) Uani 1 1 d .
H36 H 0.7893 0.2222 0.0646 0.099 Uiso 1 1 calc R
C41 C 0.6056(2) 0.3929(3) 0.26141(13) 0.0567(10) Uani 1 1 d .
C42 C 0.6181(2) 0.3805(2) 0.30645(14) 0.0604(11) Uani 1 1 d .
C43 C 0.5599(3) 0.3569(3) 0.33788(15) 0.0780(14) Uani 1 1 d .
H43 H 0.5709 0.3491 0.3676 0.094 Uiso 1 1 calc R
C44 C 0.4831(3) 0.3437(4) 0.32653(18) 0.1033(19) Uani 1 1 d .
H44 H 0.4411 0.3230 0.3476 0.124 Uiso 1 1 calc R
C45 C 0.4716(3) 0.3621(4) 0.28355(16) 0.0936(18) Uani 1 1 d .
H45 H 0.4236 0.3609 0.2759 0.112 Uiso 1 1 calc R
C46 C 0.5297(3) 0.3820(3) 0.25252(14) 0.0738(14) Uani 1 1 d .
H46 H 0.5180 0.3889 0.2228 0.089 Uiso 1 1 calc R
C51 C 1.0085(3) 0.2492(3) 0.20497(15) 0.0657(12) Uani 1 1 d .
C52 C 1.0608(3) 0.2463(3) 0.23458(16) 0.0780(13) Uani 1 1 d .
H52 H 1.1144 0.2882 0.2349 0.094 Uiso 1 1 calc R
C53 C 1.0371(4) 0.1842(4) 0.2636(2) 0.0929(16) Uani 1 1 d .
H53 H 1.0755 0.1836 0.2829 0.111 Uiso 1 1 calc R
C54 C 0.9626(5) 0.1248(4) 0.2657(3) 0.118(2) Uani 1 1 d .
H54 H 0.9478 0.0845 0.2875 0.142 Uiso 1 1 calc R
C55 C 0.9056(4) 0.1215(4) 0.2358(3) 0.113(2) Uani 1 1 d .
H55 H 0.8525 0.0783 0.2366 0.136 Uiso 1 1 calc R
C56 C 0.9278(3) 0.1820(3) 0.2053(2) 0.0944(17) Uani 1 1 d .
H56 H 0.8902 0.1797 0.1844 0.113 Uiso 1 1 calc R
C61 C 0.7903(3) 0.6181(3) 0.33590(15) 0.0660(12) Uani 1 1 d .
C62 C 0.8354(4) 0.6728(3) 0.36853(16) 0.0880(15) Uani 1 1 d .
H62 H 0.8326 0.6570 0.3986 0.106 Uiso 1 1 calc R
C63 C 0.8864(4) 0.7544(3) 0.3553(3) 0.115(2) Uani 1 1 d .
H63 H 0.9153 0.7927 0.3775 0.138 Uiso 1 1 calc R
C64 C 0.8947(4) 0.7780(3) 0.3136(2) 0.0919(16) Uani 1 1 d .
H64 H 0.9306 0.8318 0.3059 0.110 Uiso 1 1 calc R
C65 C 0.8503(3) 0.7233(3) 0.2812(2) 0.0882(15) Uani 1 1 d .
H65 H 0.8556 0.7397 0.2511 0.106 Uiso 1 1 calc R
C66 C 0.7983(3) 0.6447(3) 0.29215(15) 0.0633(11) Uani 1 1 d .
H66 H 0.7674 0.6083 0.2695 0.076 Uiso 1 1 calc R
C71 C 1.2924(6) 0.3383(7) 0.2066(3) 0.081(3) Uani 0.50 1 d P
H71A H 1.3503 0.3616 0.2064 0.122 Uiso 0.50 1 calc PR
H71B H 1.2748 0.3470 0.1778 0.122 Uiso 0.50 1 calc PR
H71C H 1.2672 0.2811 0.2123 0.122 Uiso 0.50 1 calc PR
O72 O 1.3665(4) 0.5291(3) 0.24423(18) 0.0725(18) Uani 0.50 1 d P
H72 H 1.3977 0.5175 0.2315 0.087 Uiso 0.50 1 calc PR

loop_
_atom_site_aniso_label
_atom_site_aniso_U_11
_atom_site_aniso_U_22
_atom_site_aniso_U_33
_atom_site_aniso_U_23
_atom_site_aniso_U_13
_atom_site_aniso_U_12
O1 0.0595(18) 0.096(2) 0.0574(17) 0.0045(16) -0.0012(15) 0.0422(17)
N1 0.051(2) 0.070(2) 0.057(2) -0.0115(17) -0.0066(15) 0.0313(18)
C1 0.055(2) 0.067(3) 0.047(2) -0.001(2) -0.0051(19) 0.032(2)
B1 0.068(3) 0.080(4) 0.054(3) -0.015(2) -0.016(2) 0.047(3)
O2 0.0511(16) 0.0759(18) 0.0461(14) 0.0007(13) -0.0005(13) 0.0282(15)
N2 0.0487(19) 0.068(2) 0.0497(18) 0.0062(16) -0.0010(15) 0.0345(18)
C2 0.063(3) 0.060(3) 0.061(3) 0.006(2) -0.005(2) 0.034(2)
B2 0.049(3) 0.055(3) 0.042(2) 0.001(2) -0.010(2) 0.026(2)
O3 0.066(2) 0.0647(19) 0.0793(19) -0.0075(15) -0.0125(15) 0.0386(17)
C3 0.066(3) 0.073(3) 0.064(3) -0.008(2) -0.007(2) 0.041(3)
O4 0.067(2) 0.076(2) 0.138(3) -0.027(2) -0.025(2) 0.029(2)
C4 0.069(3) 0.089(3) 0.072(3) 0.003(2) 0.015(2) 0.047(3)
O5 0.0578(18) 0.0681(18) 0.0532(15) -0.0048(13) -0.0067(13) 0.0337(15)
C5 0.089(4) 0.087(4) 0.084(3) 0.006(3) -0.017(3) 0.028(3)
O6 0.0619(17) 0.0672(18) 0.0428(15) 0.0013(14) -0.0024(12) 0.0346(14)
C6 0.056(3) 0.065(3) 0.038(2) -0.0032(18) -0.0073(19) 0.030(2)
O7 0.0583(17) 0.0771(19) 0.0432(14) 0.0039(13) -0.0061(12) 0.0381(15)
C7 0.050(3) 0.063(3) 0.049(2) 0.0087(19) 0.0005(19) 0.018(2)
O8 0.086(2) 0.116(3) 0.0481(17) 0.0011(16) -0.0124(15) 0.069(2)
C8 0.047(2) 0.067(3) 0.054(2) -0.005(2) -0.0005(18) 0.030(2)
O9 0.058(3) 0.051(3) 0.033(2) 0.001(2) 0.019(2) 0.027(3)
C9 0.090(4) 0.097(4) 0.066(3) 0.011(3) 0.023(3) 0.057(3)
C72 0.032(4) 0.041(4) 0.052(5) 0.017(3) 0.004(3) -0.002(3)
C10 0.054(3) 0.096(3) 0.053(2) -0.006(2) -0.001(2) 0.027(3)
C11 0.050(2) 0.067(3) 0.042(2) -0.005(2) -0.0126(18) 0.028(2)
C12 0.048(2) 0.062(3) 0.039(2) -0.0047(19) -0.0072(18) 0.033(2)
C13 0.052(2) 0.067(3) 0.048(2) 0.000(2) -0.003(2) 0.029(2)
C14 0.049(2) 0.064(3) 0.053(2) 0.017(2) 0.0061(19) 0.027(2)
C15 0.056(3) 0.047(2) 0.068(3) 0.006(2) 0.000(2) 0.020(2)
C16 0.053(3) 0.064(3) 0.061(2) 0.000(2) -0.009(2) 0.027(2)
C17 0.045(2) 0.051(2) 0.050(2) 0.0011(19) -0.0111(19) 0.020(2)
C18 0.040(2) 0.062(3) 0.046(2) -0.0004(19) -0.0088(18) 0.025(2)
C19 0.037(2) 0.060(3) 0.0359(19) -0.0011(18) -0.0045(16) 0.024(2)
C20 0.051(2) 0.072(3) 0.047(2) 0.002(2) -0.0048(19) 0.029(2)
C21 0.062(3) 0.064(3) 0.063(3) 0.014(2) -0.001(2) 0.026(2)
C22 0.063(3) 0.049(3) 0.080(3) 0.010(2) 0.000(3) 0.024(2)
C23 0.056(3) 0.066(3) 0.061(3) 0.002(2) -0.001(2) 0.034(2)
C24 0.044(2) 0.062(3) 0.048(2) 0.004(2) -0.0046(19) 0.026(2)
C25 0.057(3) 0.061(3) 0.070(3) -0.012(2) -0.019(2) 0.022(3)
C26 0.048(2) 0.069(3) 0.053(2) 0.001(2) -0.0017(19) 0.034(2)
C27 0.047(2) 0.073(3) 0.048(2) -0.006(2) -0.0066(18) 0.031(2)
C28 0.054(3) 0.067(3) 0.053(3) 0.011(2) 0.001(2) 0.036(2)
C31 0.055(3) 0.097(4) 0.064(3) -0.018(3) -0.018(2) 0.048(3)
C32 0.083(3) 0.086(3) 0.041(2) -0.001(2) 0.004(2) 0.057(3)
C33 0.066(3) 0.136(5) 0.059(3) -0.008(3) -0.012(3) 0.060(3)
C34 0.085(4) 0.178(6) 0.064(3) -0.030(4) -0.018(3) 0.080(5)
C35 0.105(5) 0.207(8) 0.068(3) -0.059(4) -0.026(3) 0.103(6)
C36 0.064(3) 0.118(4) 0.073(3) -0.026(3) -0.013(3) 0.049(3)
C41 0.049(2) 0.067(3) 0.052(2) 0.005(2) -0.0050(19) 0.028(2)
C42 0.060(3) 0.062(3) 0.055(2) 0.001(2) -0.010(2) 0.027(2)
C43 0.067(3) 0.118(4) 0.052(3) 0.016(3) 0.007(2) 0.049(3)
C44 0.064(3) 0.165(6) 0.078(4) 0.029(4) 0.020(3) 0.054(4)
C45 0.063(3) 0.159(6) 0.070(3) 0.014(3) 0.003(3) 0.064(4)
C46 0.060(3) 0.114(4) 0.054(2) 0.014(2) 0.003(2) 0.048(3)
C51 0.069(3) 0.070(3) 0.066(3) -0.010(2) -0.006(2) 0.040(3)
C52 0.084(3) 0.081(3) 0.085(3) 0.001(3) -0.002(3) 0.053(3)
C53 0.101(5) 0.073(4) 0.109(4) 0.008(3) -0.016(3) 0.047(4)
C54 0.131(6) 0.075(4) 0.153(6) 0.033(4) 0.014(5) 0.054(5)
C55 0.103(5) 0.062(4) 0.162(6) 0.008(4) 0.017(5) 0.031(3)
C56 0.076(4) 0.066(3) 0.139(5) -0.017(4) -0.030(3) 0.034(3)
C61 0.075(3) 0.078(3) 0.063(3) -0.007(3) -0.006(2) 0.053(3)
C62 0.118(4) 0.095(4) 0.055(3) -0.006(3) 0.002(3) 0.056(4)
C63 0.134(5) 0.058(4) 0.133(6) -0.032(4) -0.054(4) 0.032(4)
C64 0.106(4) 0.069(3) 0.098(4) 0.005(3) -0.016(4) 0.041(3)
C65 0.093(4) 0.084(4) 0.100(4) 0.009(3) 0.005(3) 0.053(3)
C66 0.069(3) 0.058(3) 0.066(3) 0.009(2) -0.007(2) 0.034(2)
C71 0.076(6) 0.105(8) 0.087(7) 0.022(6) -0.005(5) 0.064(6)
O72 0.080(4) 0.042(3) 0.064(4) 0.014(3) -0.037(3) 0.008(3)

loop_
_atom_type_symbol
_atom_type_description
_atom_type_scat_dispersion_real
_atom_type_scat_dispersion_imag
_atom_type_scat_source
C C 0.0033 0.0016 'International Tables Vol C Tables 4.2.6.8 and 6.1.1.4'
H H 0.0000 0.0000 'International Tables Vol C Tables 4.2.6.8 and 6.1.1.4'
B B 0.0013 0.0007 'International Tables Vol C Tables 4.2.6.8 and 6.1.1.4'
N N 0.0061 0.0033 'International Tables Vol C Tables 4.2.6.8 and 6.1.1.4'
O O 0.0106 0.0060 'International Tables Vol C Tables 4.2.6.8 and 6.1.1.4'

loop_
_geom_angle_atom_site_label_1
_geom_angle_atom_site_label_2
_geom_angle_atom_site_label_3
_geom_angle
C5 O1 B1 116.1(3)
C1 N1 C2 111.0(3)
C1 N1 C3 112.3(3)
C2 N1 C3 113.6(3)
C11 C1 N1 114.0(3)
O1 B1 O5 113.2(3)
O1 B1 O3 108.9(4)
O5 B1 O3 102.4(3)
O1 B1 C31 112.0(4)
O5 B1 C31 108.3(4)
O3 B1 C31 111.6(4)
B2 O2 C10 116.5(3)
C7 N2 C6 112.8(3)
C7 N2 C8 113.2(3)
C6 N2 C8 110.7(3)
C32 C2 N1 112.6(3)
O2 B2 O7 113.4(3)
O2 B2 O6 108.4(3)
O7 B2 O6 102.7(3)
O2 B2 C41 109.1(3)
O7 B2 C41 112.1(3)
O6 B2 C41 111.0(3)
C25 O3 B1 111.6(4)
C51 C3 C4 115.2(4)
C51 C3 N1 109.0(3)
C4 C3 N1 110.7(4)
C26 O5 B1 109.8(3)
C28 O6 B2 110.1(3)
N2 C6 C18 113.7(3)
C27 O7 B2 110.8(3)
C42 C7 N2 114.6(3)
C61 C8 C9 115.3(4)
C61 C8 N2 109.6(3)
C9 C8 N2 111.5(3)
C24 C11 C12 120.2(4)
C24 C11 C1 119.7(4)
C12 C11 C1 119.8(4)
C13 C12 C11 123.9(4)
C13 C12 C17 117.1(4)
C11 C12 C17 119.0(3)
C14 C13 C12 123.3(4)
C13 C14 C15 119.2(4)
C16 C15 C14 122.5(4)
C15 C16 C17 120.5(4)
C18 C17 C16 122.4(4)
C18 C17 C12 120.3(4)
C16 C17 C12 117.3(4)
C19 C18 C17 119.8(3)
C19 C18 C6 121.8(3)
C17 C18 C6 118.3(4)
C18 C19 C20 122.0(3)
C18 C19 C24 120.5(3)
C20 C19 C24 117.5(4)
C21 C20 C19 122.3(4)
C20 C21 C22 119.7(4)
C23 C22 C21 120.3(4)
C22 C23 C24 122.1(4)
C11 C24 C23 122.0(4)
C11 C24 C19 120.0(4)
C23 C24 C19 118.0(4)
O4 C25 O3 126.5(5)
O4 C25 C26 122.7(4)
O3 C25 C26 110.7(4)
O5 C26 C25 105.0(3)
O5 C26 C27 114.1(3)
C25 C26 C27 114.3(4)
O7 C27 C28 105.5(3)
O7 C27 C26 115.0(3)
C28 C27 C26 112.7(3)
O8 C28 O6 124.6(4)
O8 C28 C27 125.4(4)
O6 C28 C27 110.0(3)
C36 C31 C32 116.8(4)
C36 C31 B1 118.3(4)
C32 C31 B1 124.6(4)
C33 C32 C31 120.4(4)
C33 C32 C2 117.4(4)
C31 C32 C2 122.2(4)
C32 C33 C34 120.7(5)
C35 C34 C33 118.7(5)
C34 C35 C36 121.9(5)
C35 C36 C31 121.4(5)
C46 C41 C42 114.3(4)
C46 C41 B2 120.4(3)
C42 C41 B2 125.1(3)
C43 C42 C41 122.5(4)
C43 C42 C7 117.3(4)
C41 C42 C7 120.2(4)
C42 C43 C44 120.6(4)
C45 C44 C43 117.8(4)
C46 C45 C44 119.6(4)
C45 C46 C41 124.6(4)
C52 C51 C56 116.5(5)
C52 C51 C3 125.4(4)
C56 C51 C3 118.2(4)
C53 C52 C51 121.5(5)
C54 C53 C52 122.4(6)
C53 C54 C55 120.1(6)
C56 C55 C54 119.0(6)
C55 C56 C51 120.4(5)
C62 C61 C66 118.3(5)
C62 C61 C8 121.3(4)
C66 C61 C8 120.3(4)
C61 C62 C63 117.9(5)
C64 C63 C62 122.8(5)
C63 C64 C65 119.1(5)
C64 C65 C66 120.6(5)
C65 C66 C61 121.2(5)

loop_
_geom_bond_atom_site_label_1
_geom_bond_atom_site_label_2
_geom_bond_distance
O1 C5 1.423(6)
O1 B1 1.440(5)
N1 C1 1.518(5)
N1 C2 1.520(5)
N1 C3 1.534(5)
C1 C11 1.511(6)
B1 O5 1.500(6)
B1 O3 1.501(6)
B1 C31 1.639(7)
O2 B2 1.457(5)
O2 C10 1.466(5)
N2 C7 1.510(5)
N2 C6 1.519(5)
N2 C8 1.546(5)
C2 C32 1.507(6)
B2 O7 1.478(5)
B2 O6 1.531(5)
B2 C41 1.588(6)
O3 C25 1.293(5)
C3 C51 1.492(7)
C3 C4 1.517(6)
O4 C25 1.207(5)
O5 C26 1.415(5)
O6 C28 1.317(5)
C6 C18 1.529(6)
O7 C27 1.399(4)
C7 C42 1.503(6)
O8 C28 1.214(5)
C8 C61 1.492(6)
C8 C9 1.518(6)
O9 C71 1.358(11)
C72 O72 1.452(9)
C11 C24 1.405(6)
C11 C12 1.426(6)
C12 C13 1.422(6)
C12 C17 1.444(5)
C13 C14 1.346(6)
C14 C15 1.370(6)
C15 C16 1.355(6)
C16 C17 1.444(6)
C17 C18 1.414(6)
C18 C19 1.403(5)
C19 C20 1.427(6)
C19 C24 1.433(5)
C20 C21 1.346(6)
C21 C22 1.417(6)
C22 C23 1.340(6)
C23 C24 1.423(6)
C25 C26 1.504(6)
C26 C27 1.529(5)
C27 C28 1.512(6)
C31 C36 1.396(6)
C31 C32 1.409(7)
C32 C33 1.379(6)
C33 C34 1.403(7)
C34 C35 1.334(9)
C35 C36 1.375(8)
C41 C46 1.408(6)
C41 C42 1.422(6)
C42 C43 1.367(6)
C43 C44 1.425(7)
C44 C45 1.393(7)
C45 C46 1.366(6)
C51 C52 1.375(6)
C51 C56 1.455(7)
C52 C53 1.371(7)
C53 C54 1.328(9)
C54 C55 1.405(10)
C55 C56 1.382(9)
C61 C62 1.392(7)
C61 C66 1.398(6)
C62 C63 1.443(8)
C63 C64 1.323(8)
C64 C65 1.383(8)
C65 C66 1.386(7)
